data_2242218
loop_
_publ_author_name
'Mahalakshmi, Vairavan'
'Gouthaman, Siddan'
'Sugunalakshmi, Madurai'
'Bargavi, Srinivasan'
'Lakshmi, Srinivasakannan'

_publ_section_title
;
 Crystal structure of
 10-ethyl-7-(9-ethyl-9<i>H</i>-carbazol-3-yl)-10<i>H</i>-phenothiazine-3-carbaldehyde
;
_journal_coeditor_code SU5357
_journal_issue 5
_journal_name_full 'Acta Crystallographica Section E'
_journal_page_first 726
_journal_page_last 728
_journal_paper_doi 10.1107/S2056989017005540
_journal_volume 73
_journal_year 2017
_chemical_formula_iupac 'C29 H24 N2 O S'
_chemical_formula_moiety 'C29 H24 N2 O S'
_chemical_formula_sum 'C29 H24 N2 O S'
_chemical_formula_weight 448.56
_chemical_name_systematic 10-Ethyl-7-(9-ethyl-9<i>H</i>-carbazol-3-yl)-10<i>H</i>-phenothiazine-3-carbaldehyde
_space_group_crystal_system monoclinic
_space_group_IT_number 14
_space_group_name_Hall '-P 2yn'
_space_group_name_H-M_alt 'P 1 21/n 1'
_symmetry_space_group_name_Hall '-P 2yn'
_symmetry_space_group_name_H-M 'P 1 21/n 1'
_atom_sites_solution_hydrogens geom
_atom_sites_solution_primary direct
_atom_sites_solution_secondary difmap
_audit_creation_method SHELXL-2014/7
_cell_angle_alpha 90
_cell_angle_beta 103.681(2)
_cell_angle_gamma 90
_cell_formula_units_Z 4
_cell_length_a 9.4677(6)
_cell_length_b 25.7169(13)
_cell_length_c 9.5704(5)
_cell_measurement_reflns_used 6254
_cell_measurement_temperature 296(2)
_cell_measurement_theta_max 23.81
_cell_measurement_theta_min 2.35
_cell_volume 2264.1(2)
_computing_cell_refinement
;
SAINT (Bruker, 2004)
;
_computing_data_collection
;
APEX2 (Bruker, 2004)
;
_computing_data_reduction
;
SAINT (Bruker, 2004)
;
_computing_molecular_graphics
;
PLATON (Spek, 2009) and Mercury (Macrae <i>et al.</i>,  2008)
;
_computing_publication_material
;
publCIF (Westrip, 2010)
;
_computing_structure_refinement
;
SHELXL2014 (Sheldrick, 2015)
;
_computing_structure_solution
;
SHELXS97 (Sheldrick, 2008)
;
_diffrn_ambient_temperature 296(2)
_diffrn_measured_fraction_theta_full 1.000
_diffrn_measured_fraction_theta_max 1.000
_diffrn_measurement_device_type 'Bruker Kappa APEXII CCD'
_diffrn_measurement_method 'Bruker axs kappa axes2 CCD'
_diffrn_radiation_type MoK\a
_diffrn_radiation_wavelength 0.71073
_diffrn_reflns_av_R_equivalents 0.0362
_diffrn_reflns_limit_h_max 9
_diffrn_reflns_limit_h_min -11
_diffrn_reflns_limit_k_max 30
_diffrn_reflns_limit_k_min -30
_diffrn_reflns_limit_l_max 11
_diffrn_reflns_limit_l_min -11
_diffrn_reflns_number 25526
_diffrn_reflns_theta_full 24.995
_diffrn_reflns_theta_max 24.995
_diffrn_reflns_theta_min 2.329
_exptl_absorpt_coefficient_mu 0.168
_exptl_absorpt_correction_T_max 0.7452
_exptl_absorpt_correction_T_min 0.6774
_exptl_absorpt_correction_type multi-scan
_exptl_absorpt_process_details
;
(SADABS; Bruker, 2004)
;
_exptl_crystal_colour brown
_exptl_crystal_density_diffrn 1.316
_exptl_crystal_description block
_exptl_crystal_F_000 944
_exptl_crystal_size_max 0.30
_exptl_crystal_size_mid 0.25
_exptl_crystal_size_min 0.20
_refine_diff_density_max 0.182
_refine_diff_density_min -0.201
_refine_ls_extinction_method none
_refine_ls_goodness_of_fit_ref 1.032
_refine_ls_hydrogen_treatment constr
_refine_ls_matrix_type full
_refine_ls_number_parameters 300
_refine_ls_number_reflns 3981
_refine_ls_number_restraints 0
_refine_ls_restrained_S_all 1.032
_refine_ls_R_factor_all 0.0623
_refine_ls_R_factor_gt 0.0404
_refine_ls_shift/su_max 0.004
_refine_ls_shift/su_mean 0.001
_refine_ls_structure_factor_coef Fsqd
_refine_ls_weighting_details 'w=1/[\s^2^(Fo^2^)+(0.0455P)^2^+0.8313P] where P=(Fo^2^+2Fc^2^)/3'
_refine_ls_weighting_scheme calc
_refine_ls_wR_factor_gt 0.0930
_refine_ls_wR_factor_ref 0.1071
_reflns_number_gt 2974
_reflns_number_total 3981
_reflns_threshold_expression 'I > 2\s(I)'
_cod_data_source_file su5357sup1.cif
_cod_data_source_block I
_cod_database_code 2242218
_shelx_space_group_comment
;
The symmetry employed for this shelxl refinement is uniquely defined
by the following loop, which should always be used as a source of
symmetry information in preference to the above space-group names.
They are only intended as comments.
;

loop_
_space_group_symop_operation_xyz
'x, y, z'
'-x+1/2, y+1/2, -z+1/2'
'-x, -y, -z'
'x-1/2, -y-1/2, z-1/2'

loop_
_atom_site_type_symbol
_atom_site_label
_atom_site_fract_x
_atom_site_fract_y
_atom_site_fract_z
_atom_site_U_iso_or_equiv
_atom_site_adp_type
_atom_site_calc_flag
_atom_site_occupancy
S S1 0.49912(6) 0.15680(2) 0.93196(6) 0.04721(18) Uani d 1
N N2 0.78333(17) 0.11025(6) 1.10224(16) 0.0385(4) Uani d 1
C C5 0.3217(2) -0.16204(8) 0.5560(2) 0.0395(5) Uani d 1
C C15 0.5175(2) 0.01031(7) 0.7928(2) 0.0385(5) Uani d 1
C C12 0.4282(2) -0.02290(8) 0.6785(2) 0.0393(5) Uani d 1
C C10 0.3469(2) -0.10671(8) 0.5781(2) 0.0380(5) Uani d 1
C C17 0.7263(2) 0.02401(8) 0.9923(2) 0.0423(5) Uani d 1
H H17 0.8081 0.0101 1.0547 0.051 Uiso calc 1
C C18 0.6941(2) 0.07646(7) 1.0030(2) 0.0362(5) Uani d 1
C C23 0.7869(2) 0.16369(7) 1.0771(2) 0.0374(5) Uani d 1
C C21 0.9010(2) 0.08767(8) 1.2138(2) 0.0443(5) Uani d 1
H H21A 0.8654 0.0561 1.2489 0.053 Uiso calc 1
H H21B 0.9253 0.1119 1.2936 0.053 Uiso calc 1
C C28 0.6646(2) 0.18995(7) 0.9936(2) 0.0381(5) Uani d 1
C C16 0.6397(2) -0.00788(8) 0.8909(2) 0.0424(5) Uani d 1
H H16 0.6642 -0.0428 0.8884 0.051 Uiso calc 1
N N1 0.1914(2) -0.11924(7) 0.35912(18) 0.0470(5) Uani d 1
C C11 0.4296(2) -0.07678(8) 0.6882(2) 0.0394(5) Uani d 1
H H11 0.4864 -0.0929 0.7692 0.047 Uiso calc 1
C C26 0.7923(2) 0.27184(8) 1.0287(2) 0.0438(5) Uani d 1
C C27 0.6683(2) 0.24282(8) 0.9705(2) 0.0436(5) Uani d 1
H H27 0.5866 0.2593 0.9152 0.052 Uiso calc 1
C C9 0.2620(2) -0.08213(8) 0.4554(2) 0.0420(5) Uani d 1
C C19 0.5669(2) 0.09442(7) 0.9097(2) 0.0377(5) Uani d 1
C C20 0.4834(2) 0.06242(7) 0.8066(2) 0.0403(5) Uani d 1
H H20 0.4014 0.0762 0.7442 0.048 Uiso calc 1
C C14 0.2576(2) -0.02860(8) 0.4439(2) 0.0498(6) Uani d 1
H H14 0.1999 -0.0124 0.3635 0.060 Uiso calc 1
O O1 0.7031(2) 0.35389(7) 0.9339(2) 0.0900(7) Uani d 1
C C13 0.3407(2) 0.00008(8) 0.5540(2) 0.0482(5) Uani d 1
H H13 0.3392 0.0361 0.5463 0.058 Uiso calc 1
C C24 0.9103(2) 0.19363(8) 1.1355(2) 0.0444(5) Uani d 1
H H24 0.9926 0.1776 1.1913 0.053 Uiso calc 1
C C6 0.2262(2) -0.16776(8) 0.4193(2) 0.0420(5) Uani d 1
C C29 0.8000(3) 0.32760(9) 1.0036(3) 0.0579(6) Uani d 1
H H29 0.8870 0.3443 1.0448 0.069 Uiso calc 1
C C4 0.3684(2) -0.20599(8) 0.6386(2) 0.0474(5) Uani d 1
H H4 0.4303 -0.2030 0.7295 0.057 Uiso calc 1
C C7 0.0799(2) -0.10852(9) 0.2300(2) 0.0535(6) Uani d 1
H H7A 0.0743 -0.1375 0.1641 0.064 Uiso calc 1
H H7B 0.1074 -0.0779 0.1836 0.064 Uiso calc 1
C C25 0.9118(2) 0.24642(8) 1.1116(2) 0.0474(5) Uani d 1
H H25 0.9951 0.2654 1.1521 0.057 Uiso calc 1
C C1 0.1828(2) -0.21668(8) 0.3631(2) 0.0509(6) Uani d 1
H H1 0.1226 -0.2204 0.2716 0.061 Uiso calc 1
C C22 1.0392(2) 0.07482(9) 1.1657(2) 0.0561(6) Uani d 1
H H22A 1.0222 0.0452 1.1028 0.084 Uiso calc 1
H H22B 1.1159 0.0671 1.2483 0.084 Uiso calc 1
H H22C 1.0665 0.1041 1.1156 0.084 Uiso calc 1
C C3 0.3213(3) -0.25401(9) 0.5835(3) 0.0553(6) Uani d 1
H H3 0.3502 -0.2836 0.6389 0.066 Uiso calc 1
C C2 0.2315(2) -0.25924(9) 0.4470(3) 0.0560(6) Uani d 1
H H2 0.2037 -0.2923 0.4116 0.067 Uiso calc 1
C C8 -0.0676(3) -0.09976(12) 0.2586(3) 0.0787(8) Uani d 1
H H8A -0.0938 -0.1292 0.3088 0.118 Uiso calc 1
H H8B -0.1380 -0.0954 0.1690 0.118 Uiso calc 1
H H8C -0.0654 -0.0691 0.3163 0.118 Uiso calc 1

loop_
_atom_site_aniso_label
_atom_site_aniso_U_11
_atom_site_aniso_U_22
_atom_site_aniso_U_33
_atom_site_aniso_U_12
_atom_site_aniso_U_13
_atom_site_aniso_U_23
S1 0.0356(3) 0.0397(3) 0.0623(4) 0.0083(2) 0.0034(3) -0.0034(3)
N2 0.0359(10) 0.0368(9) 0.0398(9) 0.0067(7) 0.0032(8) 0.0026(7)
C5 0.0376(12) 0.0409(11) 0.0417(11) 0.0010(9) 0.0125(9) 0.0006(9)
C15 0.0387(12) 0.0376(11) 0.0420(11) 0.0009(9) 0.0150(9) 0.0031(9)
C12 0.0394(12) 0.0407(11) 0.0399(11) 0.0002(9) 0.0133(9) 0.0028(9)
C10 0.0378(11) 0.0404(11) 0.0376(11) 0.0033(9) 0.0123(9) 0.0023(9)
C17 0.0382(12) 0.0389(11) 0.0473(12) 0.0075(9) 0.0052(10) 0.0064(9)
C18 0.0345(11) 0.0367(11) 0.0388(11) 0.0034(9) 0.0114(9) 0.0044(9)
C23 0.0377(11) 0.0403(11) 0.0346(10) 0.0066(9) 0.0093(9) -0.0006(9)
C21 0.0448(13) 0.0438(12) 0.0404(11) 0.0086(10) 0.0023(10) 0.0043(9)
C28 0.0386(12) 0.0393(11) 0.0358(11) 0.0042(9) 0.0072(9) -0.0033(9)
C16 0.0438(13) 0.0337(11) 0.0503(12) 0.0038(9) 0.0124(10) 0.0026(9)
N1 0.0502(11) 0.0465(10) 0.0401(9) -0.0018(8) 0.0023(8) 0.0029(8)
C11 0.0397(12) 0.0425(12) 0.0362(11) 0.0041(9) 0.0094(9) 0.0048(9)
C26 0.0512(13) 0.0419(12) 0.0379(11) 0.0036(10) 0.0096(10) -0.0023(9)
C27 0.0469(13) 0.0407(12) 0.0394(11) 0.0081(10) 0.0026(10) 0.0002(9)
C9 0.0457(13) 0.0424(12) 0.0380(11) -0.0021(10) 0.0103(10) 0.0034(9)
C19 0.0353(11) 0.0365(11) 0.0418(11) 0.0047(9) 0.0104(9) 0.0034(9)
C20 0.0348(11) 0.0417(12) 0.0429(11) 0.0041(9) 0.0060(9) 0.0051(9)
C14 0.0568(14) 0.0477(13) 0.0408(12) 0.0019(11) 0.0032(11) 0.0104(10)
O1 0.0925(15) 0.0504(11) 0.1099(16) 0.0041(10) -0.0101(13) 0.0203(11)
C13 0.0585(15) 0.0379(11) 0.0474(12) 0.0016(10) 0.0109(11) 0.0065(10)
C24 0.0384(12) 0.0436(12) 0.0476(12) 0.0065(10) 0.0034(10) -0.0025(10)
C6 0.0371(12) 0.0443(12) 0.0453(12) -0.0021(9) 0.0112(9) 0.0009(10)
C29 0.0669(17) 0.0443(13) 0.0594(15) -0.0015(12) 0.0087(13) 0.0006(12)
C4 0.0461(13) 0.0454(13) 0.0497(12) 0.0033(10) 0.0095(10) 0.0051(10)
C7 0.0557(15) 0.0612(14) 0.0395(12) -0.0032(11) 0.0035(11) 0.0043(11)
C25 0.0450(13) 0.0477(12) 0.0479(12) -0.0027(10) 0.0076(10) -0.0064(10)
C1 0.0441(13) 0.0527(14) 0.0539(13) -0.0096(11) 0.0074(11) -0.0053(11)
C22 0.0432(13) 0.0576(14) 0.0610(15) 0.0145(11) -0.0006(11) -0.0043(12)
C3 0.0539(15) 0.0431(13) 0.0692(16) -0.0002(11) 0.0152(13) 0.0084(11)
C2 0.0500(14) 0.0444(13) 0.0740(17) -0.0101(11) 0.0154(13) -0.0058(12)
C8 0.0529(17) 0.099(2) 0.0816(19) 0.0087(15) 0.0108(14) 0.0031(17)

loop_
_atom_type_symbol
_atom_type_description
_atom_type_scat_dispersion_real
_atom_type_scat_dispersion_imag
_atom_type_scat_source
C C 0.0033 0.0016 'International Tables Vol C Tables 4.2.6.8 and 6.1.1.4'
H H 0.0000 0.0000 'International Tables Vol C Tables 4.2.6.8 and 6.1.1.4'
N N 0.0061 0.0033 'International Tables Vol C Tables 4.2.6.8 and 6.1.1.4'
O O 0.0106 0.0060 'International Tables Vol C Tables 4.2.6.8 and 6.1.1.4'
S S 0.1246 0.1234 'International Tables Vol C Tables 4.2.6.8 and 6.1.1.4'

loop_
_geom_angle_atom_site_label_1
_geom_angle_atom_site_label_2
_geom_angle_atom_site_label_3
_geom_angle
C28 S1 C19 99.26(9)
C23 N2 C18 121.66(15)
C23 N2 C21 117.98(16)
C18 N2 C21 118.46(15)
C4 C5 C6 119.35(19)
C4 C5 C10 134.10(19)
C6 C5 C10 106.54(17)
C16 C15 C20 115.82(18)
C16 C15 C12 122.90(18)
C20 C15 C12 121.28(18)
C11 C12 C13 117.99(18)
C11 C12 C15 122.01(17)
C13 C12 C15 119.99(18)
C11 C10 C9 119.55(18)
C11 C10 C5 134.33(18)
C9 C10 C5 106.12(17)
C16 C17 C18 121.50(18)
C16 C17 H17 119.3
C18 C17 H17 119.3
C17 C18 C19 116.38(18)
C17 C18 N2 122.63(17)
C19 C18 N2 120.99(17)
N2 C23 C24 121.61(17)
N2 C23 C28 121.17(18)
C24 C23 C28 117.21(18)
N2 C21 C22 115.14(17)
N2 C21 H21A 108.5
C22 C21 H21A 108.5
N2 C21 H21B 108.5
C22 C21 H21B 108.5
H21A C21 H21B 107.5
C27 C28 C23 120.91(19)
C27 C28 S1 118.57(15)
C23 C28 S1 120.23(15)
C17 C16 C15 122.44(18)
C17 C16 H16 118.8
C15 C16 H16 118.8
C6 N1 C9 108.37(16)
C6 N1 C7 125.54(18)
C9 N1 C7 125.18(18)
C12 C11 C10 120.52(18)
C12 C11 H11 119.7
C10 C11 H11 119.7
C25 C26 C27 118.33(19)
C25 C26 C29 119.6(2)
C27 C26 C29 122.1(2)
C28 C27 C26 121.00(19)
C28 C27 H27 119.5
C26 C27 H27 119.5
C14 C9 N1 129.31(18)
C14 C9 C10 121.02(19)
N1 C9 C10 109.67(17)
C20 C19 C18 121.40(18)
C20 C19 S1 117.78(14)
C18 C19 S1 120.54(15)
C19 C20 C15 122.33(18)
C19 C20 H20 118.8
C15 C20 H20 118.8
C13 C14 C9 118.27(19)
C13 C14 H14 120.9
C9 C14 H14 120.9
C14 C13 C12 122.65(19)
C14 C13 H13 118.7
C12 C13 H13 118.7
C25 C24 C23 121.09(19)
C25 C24 H24 119.5
C23 C24 H24 119.5
N1 C6 C1 129.5(2)
N1 C6 C5 109.26(17)
C1 C6 C5 121.24(19)
O1 C29 C26 125.5(2)
O1 C29 H29 117.2
C26 C29 H29 117.2
C3 C4 C5 118.8(2)
C3 C4 H4 120.6
C5 C4 H4 120.6
N1 C7 C8 113.25(19)
N1 C7 H7A 108.9
C8 C7 H7A 108.9
N1 C7 H7B 108.9
C8 C7 H7B 108.9
H7A C7 H7B 107.7
C24 C25 C26 121.5(2)
C24 C25 H25 119.3
C26 C25 H25 119.3
C2 C1 C6 117.9(2)
C2 C1 H1 121.1
C6 C1 H1 121.1
C21 C22 H22A 109.5
C21 C22 H22B 109.5
H22A C22 H22B 109.5
C21 C22 H22C 109.5
H22A C22 H22C 109.5
H22B C22 H22C 109.5
C4 C3 C2 121.3(2)
C4 C3 H3 119.4
C2 C3 H3 119.4
C1 C2 C3 121.4(2)
C1 C2 H2 119.3
C3 C2 H2 119.3
C7 C8 H8A 109.5
C7 C8 H8B 109.5
H8A C8 H8B 109.5
C7 C8 H8C 109.5
H8A C8 H8C 109.5
H8B C8 H8C 109.5

loop_
_geom_bond_atom_site_label_1
_geom_bond_atom_site_label_2
_geom_bond_distance
S1 C28 1.759(2)
S1 C19 1.7595(19)
N2 C23 1.397(2)
N2 C18 1.412(2)
N2 C21 1.468(2)
C5 C4 1.390(3)
C5 C6 1.411(3)
C5 C10 1.450(3)
C15 C16 1.387(3)
C15 C20 1.392(3)
C15 C12 1.485(3)
C12 C11 1.388(3)
C12 C13 1.410(3)
C10 C11 1.388(3)
C10 C9 1.406(3)
C17 C16 1.382(3)
C17 C18 1.392(3)
C17 H17 0.9300
C18 C19 1.397(3)
C23 C24 1.400(3)
C23 C28 1.413(3)
C21 C22 1.522(3)
C21 H21A 0.9700
C21 H21B 0.9700
C28 C27 1.379(3)
C16 H16 0.9300
N1 C6 1.381(3)
N1 C9 1.384(3)
N1 C7 1.449(3)
C11 H11 0.9300
C26 C25 1.383(3)
C26 C27 1.392(3)
C26 C29 1.459(3)
C27 H27 0.9300
C9 C14 1.381(3)
C19 C20 1.381(3)
C20 H20 0.9300
C14 C13 1.372(3)
C14 H14 0.9300
O1 C29 1.206(3)
C13 H13 0.9300
C24 C25 1.377(3)
C24 H24 0.9300
C6 C1 1.392(3)
C29 H29 0.9300
C4 C3 1.375(3)
C4 H4 0.9300
C7 C8 1.502(3)
C7 H7A 0.9700
C7 H7B 0.9700
C25 H25 0.9300
C1 C2 1.371(3)
C1 H1 0.9300
C22 H22A 0.9600
C22 H22B 0.9600
C22 H22C 0.9600
C3 C2 1.386(3)
C3 H3 0.9300
C2 H2 0.9300
C8 H8A 0.9600
C8 H8B 0.9600
C8 H8C 0.9600

loop_
_geom_hbond_atom_site_label_D
_geom_hbond_atom_site_label_H
_geom_hbond_atom_site_label_A
_geom_hbond_site_symmetry_A
_geom_hbond_distance_DH
_geom_hbond_distance_HA
_geom_hbond_distance_DA
_geom_hbond_angle_DHA
C21 H21A Cg4 3_657 0.97 2.95 3.596(2) 125
C25 H25 Cg3 2_656 0.93 2.96 3.558(2) 123

loop_
_geom_torsion_atom_site_label_1
_geom_torsion_atom_site_label_2
_geom_torsion_atom_site_label_3
_geom_torsion_atom_site_label_4
_geom_torsion
C16 C15 C12 C11 21.4(3)
C20 C15 C12 C11 -159.25(19)
C16 C15 C12 C13 -157.3(2)
C20 C15 C12 C13 22.1(3)
C4 C5 C10 C11 1.8(4)
C6 C5 C10 C11 -179.4(2)
C4 C5 C10 C9 -177.1(2)
C6 C5 C10 C9 1.7(2)
C16 C17 C18 C19 2.3(3)
C16 C17 C18 N2 -177.84(18)
C23 N2 C18 C17 153.75(19)
C21 N2 C18 C17 -10.2(3)
C23 N2 C18 C19 -26.4(3)
C21 N2 C18 C19 169.58(18)
C18 N2 C23 C24 -152.34(19)
C21 N2 C23 C24 11.7(3)
C18 N2 C23 C28 28.8(3)
C21 N2 C23 C28 -167.15(17)
C23 N2 C21 C22 -83.2(2)
C18 N2 C21 C22 81.4(2)
N2 C23 C28 C27 179.27(18)
C24 C23 C28 C27 0.4(3)
N2 C23 C28 S1 5.6(3)
C24 C23 C28 S1 -173.33(15)
C19 S1 C28 C27 153.97(16)
C19 S1 C28 C23 -32.19(17)
C18 C17 C16 C15 1.1(3)
C20 C15 C16 C17 -2.8(3)
C12 C15 C16 C17 176.64(19)
C13 C12 C11 C10 0.0(3)
C15 C12 C11 C10 -178.71(18)
C9 C10 C11 C12 0.4(3)
C5 C10 C11 C12 -178.4(2)
C23 C28 C27 C26 0.0(3)
S1 C28 C27 C26 173.83(16)
C25 C26 C27 C28 -0.6(3)
C29 C26 C27 C28 178.8(2)
C6 N1 C9 C14 -178.4(2)
C7 N1 C9 C14 -8.8(4)
C6 N1 C9 C10 1.7(2)
C7 N1 C9 C10 171.23(19)
C11 C10 C9 C14 -1.1(3)
C5 C10 C9 C14 178.0(2)
C11 C10 C9 N1 178.85(18)
C5 C10 C9 N1 -2.0(2)
C17 C18 C19 C20 -4.0(3)
N2 C18 C19 C20 176.20(18)
C17 C18 C19 S1 169.74(15)
N2 C18 C19 S1 -10.1(3)
C28 S1 C19 C20 -151.56(16)
C28 S1 C19 C18 34.50(18)
C18 C19 C20 C15 2.3(3)
S1 C19 C20 C15 -171.57(16)
C16 C15 C20 C19 1.1(3)
C12 C15 C20 C19 -178.31(19)
N1 C9 C14 C13 -178.6(2)
C10 C9 C14 C13 1.3(3)
C9 C14 C13 C12 -0.9(3)
C11 C12 C13 C14 0.2(3)
C15 C12 C13 C14 178.9(2)
N2 C23 C24 C25 -179.10(19)
C28 C23 C24 C25 -0.2(3)
C9 N1 C6 C1 -179.4(2)
C7 N1 C6 C1 11.1(4)
C9 N1 C6 C5 -0.6(2)
C7 N1 C6 C5 -170.09(19)
C4 C5 C6 N1 178.28(19)
C10 C5 C6 N1 -0.7(2)
C4 C5 C6 C1 -2.8(3)
C10 C5 C6 C1 178.24(19)
C25 C26 C29 O1 -179.7(2)
C27 C26 C29 O1 0.9(4)
C6 C5 C4 C3 0.8(3)
C10 C5 C4 C3 179.5(2)
C6 N1 C7 C8 87.7(3)
C9 N1 C7 C8 -80.1(3)
C23 C24 C25 C26 -0.4(3)
C27 C26 C25 C24 0.8(3)
C29 C26 C25 C24 -178.6(2)
N1 C6 C1 C2 -178.9(2)
C5 C6 C1 C2 2.4(3)
C5 C4 C3 C2 1.4(3)
C6 C1 C2 C3 -0.1(3)
C4 C3 C2 C1 -1.9(4)

_cod_database_fobs_code 2242218
